data_1571330
loop_
_publ_author_name
'Shi, Cai'
'Gomez-Mendoza, Miguel'
'G&#xf3;mez de Oliveira, Eloy'
'Garc&#xed;a-Tecedor, Miguel'
'Barawi, Mariam'
'Esteban-Beteg&#xf3;n, F&#xe1;tima'
'Liras, Marta'
'Guti&#xe9;rrez-Puebla, Enrique'
'Monge, Angeles'
'de la Pe&#xf1;a O'Shea, V&#xed;ctor A'
'G&#xe1;ndara, Felipe'

_publ_section_title
;
 An anthraquinone-based bismuth-iron metal-organic framework as an
 efficient photoanode in photoelectrochemical cells.
;
_journal_issue 18
_journal_name_full 'Chemical science'
_journal_page_first 6860
_journal_page_last 6866
_journal_paper_doi 10.1039/d4sc00980k
_journal_volume 15
_journal_year 2024
_chemical_formula_moiety 'C14 H8 Bi O10 S2'
_chemical_formula_sum 'C14 H8 Bi O10 S2'
_chemical_formula_weight 609.28
_space_group_crystal_system triclinic
_space_group_IT_number 2
_space_group_name_Hall '-P 1'
_space_group_name_H-M_alt 'P -1'
_atom_sites_solution_hydrogens mixed
_atom_sites_solution_primary iterative
_audit_creation_date 2023-05-19
_audit_creation_method
;
Olex2 1.2
(compiled 2018.05.29 svn.r3508 for OlexSys, GUI svn.r5506)
;
_audit_update_record
;
2023-06-06 deposited with the CCDC.	2024-03-28 downloaded from the CCDC.
;
_cell_angle_alpha 98.5980(10)
_cell_angle_beta 96.2630(10)
_cell_angle_gamma 103.8970(10)
_cell_formula_units_Z 2
_cell_length_a 5.5635(2)
_cell_length_b 9.3426(3)
_cell_length_c 15.4190(5)
_cell_measurement_reflns_used 10095
_cell_measurement_temperature 250
_cell_measurement_theta_max 65.202
_cell_measurement_theta_min 4.95
_cell_volume 760.41(4)
_computing_molecular_graphics 'Olex2 (Dolomanov et al., 2009)'
_computing_publication_material 'Olex2 (Dolomanov et al., 2009)'
_computing_structure_refinement 'XL (Sheldrick, 2008)'
_computing_structure_solution 'olex2.solve (Bourhis et al., 2015)'
_diffrn_ambient_temperature 250.0
_diffrn_detector 'PHOTON III'
_diffrn_detector_area_resol_mean 0.135
_diffrn_detector_type 'area detector'
_diffrn_measured_fraction_theta_full 0.989
_diffrn_measured_fraction_theta_max 0.989
_diffrn_measurement_device 'four-circle diffractometer'
_diffrn_measurement_device_type 'Bruker Venture'
_diffrn_measurement_method '\w and \f scans'
_diffrn_radiation_monochromator 'mirror optics'
_diffrn_radiation_probe x-ray
_diffrn_radiation_type CuK\a
_diffrn_radiation_wavelength 1.54184
_diffrn_reflns_av_R_equivalents 0.0397
_diffrn_reflns_av_unetI/netI 0.0321
_diffrn_reflns_Laue_measured_fraction_full 0.989
_diffrn_reflns_Laue_measured_fraction_max 0.989
_diffrn_reflns_limit_h_max 6
_diffrn_reflns_limit_h_min -6
_diffrn_reflns_limit_k_max 10
_diffrn_reflns_limit_k_min -10
_diffrn_reflns_limit_l_max 18
_diffrn_reflns_limit_l_min -18
_diffrn_reflns_number 10095
_diffrn_reflns_point_group_measured_fraction_full 0.989
_diffrn_reflns_point_group_measured_fraction_max 0.989
_diffrn_reflns_theta_full 65.202
_diffrn_reflns_theta_max 65.202
_diffrn_reflns_theta_min 4.959
_diffrn_source 'microsource X-ray tube'
_diffrn_source_type 'Incoatec I\ms Diamond'
_exptl_absorpt_coefficient_mu 25.917
_exptl_absorpt_correction_T_max 0.984
_exptl_absorpt_correction_T_min 0.753
_exptl_absorpt_correction_type multi-scan
_exptl_absorpt_process_details sadabs
_exptl_crystal_colour clear
_exptl_crystal_colour_lustre clear
_exptl_crystal_density_diffrn 2.628
_exptl_crystal_description prism
_exptl_crystal_F_000 559
_exptl_crystal_size_max 0.5
_exptl_crystal_size_mid 0.5
_exptl_crystal_size_min 0.3
_exptl_transmission_factor_max 0.7526
_exptl_transmission_factor_min 0.5754
_refine_diff_density_max 0.992
_refine_diff_density_min -2.347
_refine_diff_density_rms 0.193
_refine_ls_extinction_method none
_refine_ls_goodness_of_fit_ref 1.103
_refine_ls_hydrogen_treatment constr
_refine_ls_matrix_type full
_refine_ls_number_parameters 245
_refine_ls_number_reflns 2571
_refine_ls_number_restraints 0
_refine_ls_restrained_S_all 1.103
_refine_ls_R_factor_all 0.0238
_refine_ls_R_factor_gt 0.0230
_refine_ls_shift/su_max 0.001
_refine_ls_shift/su_mean 0.000
_refine_ls_structure_factor_coef Fsqd
_refine_ls_weighting_details 'w=1/[\s^2^(Fo^2^)+(0.0497P)^2^] where P=(Fo^2^+2Fc^2^)/3'
_refine_ls_weighting_scheme calc
_refine_ls_wR_factor_gt 0.0679
_refine_ls_wR_factor_ref 0.0686
_reflns_Friedel_coverage 0.000
_reflns_number_gt 2487
_reflns_number_total 2571
_reflns_threshold_expression 'I > 2\s(I)'
_cod_data_source_file d4sc00980k2.cif
_cod_data_source_block cu_fe_bipf10antraq_230518_0m_a
_cod_depositor_comments 'Adding full bibliography for 1571330--1571331.cif.'
_cod_database_code 1571330
_shelx_shelxl_version_number 2018/3
_shelx_space_group_comment
;
The symmetry employed for this shelxl refinement is uniquely defined
by the following loop, which should always be used as a source of
symmetry information in preference to the above space-group names.
They are only intended as comments.
;
_olex2_refinement_description
;
1. Fixed Uiso
 At 1.2 times of:
  All C(H) groups
 At 1.5 times of:
  All O(H,H) groups
2.a Rotating group:
 O00B(H00A,H00B)
2.b Aromatic/amide H refined with riding coordinates:
 C00F(H00F), C00J(H00J), C00K(H00K), C00M(H00M), C00N(H00N), C00R(H00R)
;
_olex2_submission_special_instructions 'No special instructions were received'

loop_
_space_group_symop_operation_xyz
'x, y, z'
'-x, -y, -z'

loop_
_atom_site_label
_atom_site_type_symbol
_atom_site_fract_x
_atom_site_fract_y
_atom_site_fract_z
_atom_site_U_iso_or_equiv
_atom_site_adp_type
_atom_site_occupancy
_atom_site_site_symmetry_order
_atom_site_calc_flag
_atom_site_refinement_flags_posn
_atom_site_refinement_flags_adp
_atom_site_refinement_flags_occupancy
_atom_site_disorder_assembly
_atom_site_disorder_group
Bi01 Bi 0.55422(3) 0.20110(2) -0.00128(2) 0.01287(10) Uani 1 1 d . . . . .
S002 S 0.3360(2) 0.04815(12) 0.18416(7) 0.0130(2) Uani 1 1 d . . . . .
S003 S 0.8139(2) 0.52582(12) 0.88669(7) 0.0136(2) Uani 1 1 d . . . . .
O004 O 0.2595(6) -0.0147(3) -0.0222(2) 0.0157(7) Uani 1 1 d . . . . .
O005 O 0.8678(7) 0.3943(4) 0.9173(2) 0.0176(7) Uani 1 1 d . . . . .
O006 O 0.6348(7) 0.5811(4) 0.9346(2) 0.0249(8) Uani 1 1 d . . . . .
O007 O 0.4690(7) 0.1740(4) 0.1466(2) 0.0209(8) Uani 1 1 d . . . . .
O008 O 0.0684(7) 0.0341(4) 0.1775(2) 0.0227(8) Uani 1 1 d . . . . .
O009 O 1.0414(7) 0.6410(4) 0.8839(2) 0.0260(8) Uani 1 1 d . . . . .
O00A O 0.3979(7) -0.0916(4) 0.1503(2) 0.0205(8) Uani 1 1 d . . . . .
O00B O 0.2455(7) 0.2512(4) -0.1124(2) 0.0227(8) Uani 1 1 d . . . . .
H00A H 0.133587 0.169099 -0.135139 0.034 Uiso 1 1 d GR . . . .
H00B H 0.317246 0.277511 -0.156468 0.034 Uiso 1 1 d GR . . . .
O00C O 0.9153(7) 0.1552(4) 0.6031(2) 0.0225(8) Uani 1 1 d . . . . .
O00D O 0.1775(8) 0.3792(4) 0.4723(2) 0.0255(8) Uani 1 1 d . . . . .
C00E C 0.6655(9) 0.4608(5) 0.7745(3) 0.0155(10) Uani 1 1 d . . . . .
C00F C 0.4573(10) 0.5069(6) 0.7435(3) 0.0177(10) Uani 1 1 d . . . . .
H00F H 0.387938 0.567805 0.782264 0.021 Uiso 1 1 calc R . . . .
C00G C 0.4545(10) 0.0931(5) 0.2984(3) 0.0141(10) Uani 1 1 d . . . . .
C00H C 0.6520(9) 0.3151(5) 0.6313(3) 0.0140(9) Uani 1 1 d . . . . .
C00I C 0.4509(10) 0.3683(6) 0.5978(3) 0.0158(11) Uani 1 1 d . . . . .
C00J C 0.6512(9) 0.0382(5) 0.3310(3) 0.0168(10) Uani 1 1 d . . . . .
H00J H 0.718811 -0.024281 0.292565 0.020 Uiso 1 1 calc R . . . .
C00K C 0.7610(10) 0.3636(6) 0.7198(3) 0.0172(10) Uani 1 1 d . . . . .
H00K H 0.898104 0.330658 0.742266 0.021 Uiso 1 1 calc R . . . .
C00L C 0.4504(10) 0.2245(6) 0.4435(3) 0.0155(10) Uani 1 1 d . . . . .
C00M C 0.7461(10) 0.0766(6) 0.4206(3) 0.0186(11) Uani 1 1 d . . . . .
H00M H 0.877852 0.039499 0.443483 0.022 Uiso 1 1 calc R . . . .
C00N C 0.3515(10) 0.1850(5) 0.3531(3) 0.0164(10) Uani 1 1 d . . . . .
H00N H 0.217688 0.220410 0.330262 0.020 Uiso 1 1 calc R . . . .
C00O C 0.3416(9) 0.3269(5) 0.5024(3) 0.0152(10) Uani 1 1 d . . . . .
C00P C 0.6459(9) 0.1701(5) 0.4768(3) 0.0152(10) Uani 1 1 d . . . . .
C00Q C 0.7549(10) 0.2088(6) 0.5736(3) 0.0176(11) Uani 1 1 d . . . . .
C00R C 0.3532(10) 0.4618(5) 0.6544(3) 0.0187(10) Uani 1 1 d . . . . .
H00R H 0.215691 0.494857 0.632431 0.022 Uiso 1 1 calc R . . . .

loop_
_atom_site_aniso_label
_atom_site_aniso_U_11
_atom_site_aniso_U_22
_atom_site_aniso_U_33
_atom_site_aniso_U_23
_atom_site_aniso_U_13
_atom_site_aniso_U_12
Bi01 0.01617(14) 0.01198(14) 0.00915(14) -0.00027(8) 0.00190(8) 0.00253(9)
S002 0.0188(6) 0.0118(5) 0.0061(5) -0.0017(4) 0.0021(4) 0.0018(4)
S003 0.0200(6) 0.0120(5) 0.0066(5) -0.0017(4) 0.0014(4) 0.0025(5)
O004 0.0193(18) 0.0102(15) 0.0162(17) -0.0007(13) 0.0027(13) 0.0030(13)
O005 0.027(2) 0.0144(16) 0.0123(16) 0.0022(13) 0.0005(13) 0.0081(14)
O006 0.033(2) 0.0289(19) 0.0130(18) -0.0032(15) 0.0054(15) 0.0114(17)
O007 0.039(2) 0.0146(16) 0.0082(16) 0.0015(13) 0.0073(14) 0.0039(15)
O008 0.0190(19) 0.0314(19) 0.0139(17) -0.0013(15) -0.0016(14) 0.0044(16)
O009 0.028(2) 0.0225(18) 0.0177(18) 0.0030(15) -0.0018(15) -0.0099(16)
O00A 0.034(2) 0.0162(17) 0.0085(17) -0.0029(13) 0.0023(14) 0.0041(16)
O00B 0.024(2) 0.0226(17) 0.0185(18) -0.0015(15) -0.0045(14) 0.0075(15)
O00C 0.028(2) 0.0299(19) 0.0115(17) -0.0004(15) -0.0032(14) 0.0156(17)
O00D 0.032(2) 0.031(2) 0.0141(19) -0.0015(16) 0.0001(15) 0.0148(18)
C00E 0.021(3) 0.016(2) 0.005(2) -0.0020(18) 0.0023(18) -0.002(2)
C00F 0.023(3) 0.018(2) 0.010(2) -0.0019(19) -0.0004(19) 0.005(2)
C00G 0.022(3) 0.013(2) 0.006(2) 0.0014(19) 0.0021(19) 0.002(2)
C00H 0.019(2) 0.016(2) 0.007(2) -0.0007(18) 0.0008(18) 0.006(2)
C00I 0.020(3) 0.016(2) 0.008(2) -0.0007(19) 0.002(2) -0.001(2)
C00J 0.021(3) 0.020(2) 0.010(2) -0.0013(19) 0.0036(19) 0.007(2)
C00K 0.018(3) 0.020(2) 0.011(2) 0.0003(19) 0.0001(19) 0.003(2)
C00L 0.018(3) 0.015(2) 0.009(2) -0.001(2) 0.0002(19) -0.002(2)
C00M 0.020(3) 0.020(3) 0.014(3) -0.002(2) 0.000(2) 0.006(2)
C00N 0.019(3) 0.017(2) 0.010(2) 0.0005(19) -0.0002(19) 0.002(2)
C00O 0.014(2) 0.016(2) 0.014(2) -0.0001(19) 0.0002(19) 0.002(2)
C00P 0.019(3) 0.015(2) 0.009(2) 0.0000(19) -0.0004(19) 0.003(2)
C00Q 0.021(3) 0.021(2) 0.009(2) -0.001(2) 0.002(2) 0.005(2)
C00R 0.021(3) 0.017(2) 0.016(3) -0.001(2) 0.000(2) 0.004(2)

loop_
_atom_type_symbol
_atom_type_description
_atom_type_scat_dispersion_real
_atom_type_scat_dispersion_imag
_atom_type_scat_source
Bi Bi -4.0111 8.9310 'International Tables Vol C Tables 4.2.6.8 and 6.1.1.4'
C C 0.0181 0.0091 'International Tables Vol C Tables 4.2.6.8 and 6.1.1.4'
O O 0.0492 0.0322 'International Tables Vol C Tables 4.2.6.8 and 6.1.1.4'
S S 0.3331 0.5567 'International Tables Vol C Tables 4.2.6.8 and 6.1.1.4'
H H 0.0000 0.0000 'International Tables Vol C Tables 4.2.6.8 and 6.1.1.4'

loop_
_geom_angle_atom_site_label_1
_geom_angle_atom_site_label_2
_geom_angle_atom_site_label_3
_geom_angle
_geom_angle_site_symmetry_1
_geom_angle_site_symmetry_3
_geom_angle_publ_flag
O004 Bi01 Bi01 36.11(8) . 2_655 ?
O004 Bi01 Bi01 35.10(8) 2_655 2_655 ?
O004 Bi01 O004 71.22(14) . 2_655 ?
O004 Bi01 O005 107.29(11) 2_655 1_554 ?
O004 Bi01 O005 144.83(11) . 1_554 ?
O004 Bi01 O006 148.43(11) 2_655 2_666 ?
O004 Bi01 O006 108.51(12) . 2_666 ?
O004 Bi01 O007 79.46(12) 2_655 . ?
O004 Bi01 O007 76.14(11) . . ?
O004 Bi01 O009 79.77(12) 2_655 2_766 ?
O004 Bi01 O009 139.54(12) . 2_766 ?
O004 Bi01 O00A 76.53(12) 2_655 2_655 ?
O004 Bi01 O00A 79.92(12) . 2_655 ?
O004 Bi01 O00B 80.40(12) . . ?
O004 Bi01 O00B 139.15(11) 2_655 . ?
O005 Bi01 Bi01 132.96(7) 1_554 2_655 ?
O006 Bi01 Bi01 136.33(8) 2_666 2_655 ?
O006 Bi01 O005 90.68(11) 2_666 1_554 ?
O006 Bi01 O009 82.32(12) 2_666 2_766 ?
O007 Bi01 Bi01 74.97(8) . 2_655 ?
O007 Bi01 O005 138.96(11) . 1_554 ?
O007 Bi01 O006 70.22(12) . 2_666 ?
O007 Bi01 O009 71.23(12) . 2_766 ?
O007 Bi01 O00A 150.42(11) . 2_655 ?
O007 Bi01 O00B 121.88(13) . . ?
O009 Bi01 Bi01 110.58(8) 2_766 2_655 ?
O009 Bi01 O005 70.41(10) 2_766 1_554 ?
O00A Bi01 Bi01 75.45(8) 2_655 2_655 ?
O00A Bi01 O005 66.04(11) 2_655 1_554 ?
O00A Bi01 O006 135.03(12) 2_655 2_666 ?
O00A Bi01 O009 120.34(12) 2_655 2_766 ?
O00A Bi01 O00B 69.92(12) 2_655 . ?
O00B Bi01 Bi01 111.69(8) . 2_655 ?
O00B Bi01 O005 79.86(12) . 1_554 ?
O00B Bi01 O006 68.34(12) . 2_666 ?
O00B Bi01 O009 137.70(12) . 2_766 ?
O007 S002 O00A 111.9(2) . . ?
O007 S002 C00G 105.1(2) . . ?
O008 S002 O007 113.0(2) . . ?
O008 S002 O00A 113.7(2) . . ?
O008 S002 C00G 106.1(2) . . ?
O00A S002 C00G 106.2(2) . . ?
O005 S003 C00E 105.4(2) . . ?
O006 S003 O005 111.9(2) . . ?
O006 S003 O009 113.9(2) . . ?
O006 S003 C00E 106.5(2) . . ?
O009 S003 O005 112.4(2) . . ?
O009 S003 C00E 106.0(2) . . ?
Bi01 O004 Bi01 108.78(14) . 2_655 ?
S003 O005 Bi01 125.09(19) . 1_556 ?
S003 O006 Bi01 151.9(2) . 2_666 ?
S002 O007 Bi01 133.30(19) . . ?
S003 O009 Bi01 135.6(2) . 2_766 ?
S002 O00A Bi01 131.5(2) . 2_655 ?
Bi01 O00B H00A 109.5 . . ?
Bi01 O00B H00B 109.4 . . ?
H00A O00B H00B 104.4 . . ?
C00F C00E S003 120.1(4) . . ?
C00K C00E S003 118.6(4) . . ?
C00K C00E C00F 121.3(4) . . ?
C00E C00F H00F 120.4 . . ?
C00E C00F C00R 119.2(5) . . ?
C00R C00F H00F 120.4 . . ?
C00J C00G S002 119.8(4) . . ?
C00N C00G S002 118.5(4) . . ?
C00N C00G C00J 121.7(5) . . ?
C00I C00H C00Q 121.4(4) . . ?
C00K C00H C00I 119.8(4) . . ?
C00K C00H C00Q 118.7(5) . . ?
C00H C00I C00O 121.2(5) . . ?
C00R C00I C00H 119.8(5) . . ?
C00R C00I C00O 119.0(5) . . ?
C00G C00J H00J 120.4 . . ?
C00M C00J C00G 119.3(4) . . ?
C00M C00J H00J 120.4 . . ?
C00E C00K C00H 119.4(5) . . ?
C00E C00K H00K 120.3 . . ?
C00H C00K H00K 120.3 . . ?
C00N C00L C00O 118.5(5) . . ?
C00P C00L C00N 120.2(5) . . ?
C00P C00L C00O 121.4(4) . . ?
C00J C00M H00M 120.1 . . ?
C00J C00M C00P 119.9(5) . . ?
C00P C00M H00M 120.1 . . ?
C00G C00N C00L 118.6(5) . . ?
C00G C00N H00N 120.7 . . ?
C00L C00N H00N 120.7 . . ?
O00D C00O C00I 121.4(5) . . ?
O00D C00O C00L 121.1(5) . . ?
C00I C00O C00L 117.5(4) . . ?
C00L C00P C00M 120.3(5) . . ?
C00L C00P C00Q 121.6(4) . . ?
C00M C00P C00Q 118.0(5) . . ?
O00C C00Q C00H 121.7(5) . . ?
O00C C00Q C00P 121.5(5) . . ?
C00H C00Q C00P 116.8(4) . . ?
C00F C00R H00R 119.8 . . ?
C00I C00R C00F 120.4(5) . . ?
C00I C00R H00R 119.8 . . ?

loop_
_geom_bond_atom_site_label_1
_geom_bond_atom_site_label_2
_geom_bond_distance
_geom_bond_site_symmetry_2
_geom_bond_publ_flag
Bi01 Bi01 3.6668(3) 2_655 ?
Bi01 O004 2.227(3) . ?
Bi01 O004 2.283(3) 2_655 ?
Bi01 O005 2.743(3) 1_554 ?
Bi01 O006 2.634(4) 2_666 ?
Bi01 O007 2.417(3) . ?
Bi01 O009 2.690(4) 2_766 ?
Bi01 O00A 2.441(3) 2_655 ?
Bi01 O00B 2.468(4) . ?
S002 O007 1.464(3) . ?
S002 O008 1.454(4) . ?
S002 O00A 1.465(4) . ?
S002 C00G 1.762(5) . ?
S003 O005 1.463(3) . ?
S003 O006 1.449(4) . ?
S003 O009 1.461(4) . ?
S003 C00E 1.782(5) . ?
O00B H00A 0.8613 . ?
O00B H00B 0.8613 . ?
O00C C00Q 1.204(7) . ?
O00D C00O 1.215(7) . ?
C00E C00F 1.391(7) . ?
C00E C00K 1.385(7) . ?
C00F H00F 0.9400 . ?
C00F C00R 1.392(7) . ?
C00G C00J 1.392(7) . ?
C00G C00N 1.380(7) . ?
C00H C00I 1.408(7) . ?
C00H C00K 1.392(7) . ?
C00H C00Q 1.492(7) . ?
C00I C00O 1.486(7) . ?
C00I C00R 1.387(7) . ?
C00J H00J 0.9400 . ?
C00J C00M 1.386(7) . ?
C00K H00K 0.9400 . ?
C00L C00N 1.401(7) . ?
C00L C00O 1.498(7) . ?
C00L C00P 1.388(8) . ?
C00M H00M 0.9400 . ?
C00M C00P 1.391(7) . ?
C00N H00N 0.9400 . ?
C00P C00Q 1.503(7) . ?
C00R H00R 0.9400 . ?

loop_
_geom_torsion_atom_site_label_1
_geom_torsion_atom_site_label_2
_geom_torsion_atom_site_label_3
_geom_torsion_atom_site_label_4
_geom_torsion
_geom_torsion_site_symmetry_1
_geom_torsion_site_symmetry_2
_geom_torsion_site_symmetry_3
_geom_torsion_site_symmetry_4
_geom_torsion_publ_flag
S002 C00G C00J C00M 178.8(4) . . . . ?
S002 C00G C00N C00L -178.1(4) . . . . ?
S003 C00E C00F C00R 176.3(4) . . . . ?
S003 C00E C00K C00H -178.1(4) . . . . ?
O005 S003 O006 Bi01 149.7(5) . . . 2_666 ?
O005 S003 O009 Bi01 -56.7(4) . . . 2_766 ?
O005 S003 C00E C00F 137.3(4) . . . . ?
O005 S003 C00E C00K -42.4(4) . . . . ?
O006 S003 O005 Bi01 24.3(3) . . . 1_556 ?
O006 S003 O009 Bi01 71.9(4) . . . 2_766 ?
O006 S003 C00E C00F 18.2(5) . . . . ?
O006 S003 C00E C00K -161.4(4) . . . . ?
O007 S002 O00A Bi01 -42.5(3) . . . 2_655 ?
O007 S002 C00G C00J -94.8(4) . . . . ?
O007 S002 C00G C00N 84.0(4) . . . . ?
O008 S002 O007 Bi01 -86.7(3) . . . . ?
O008 S002 O00A Bi01 87.0(3) . . . 2_655 ?
O008 S002 C00G C00J 145.3(4) . . . . ?
O008 S002 C00G C00N -36.0(5) . . . . ?
O009 S003 O005 Bi01 154.0(2) . . . 1_556 ?
O009 S003 O006 Bi01 20.9(6) . . . 2_666 ?
O009 S003 C00E C00F -103.4(4) . . . . ?
O009 S003 C00E C00K 77.0(4) . . . . ?
O00A S002 O007 Bi01 43.2(4) . . . . ?
O00A S002 C00G C00J 24.0(5) . . . . ?
O00A S002 C00G C00N -157.3(4) . . . . ?
C00E S003 O005 Bi01 -91.0(2) . . . 1_556 ?
C00E S003 O006 Bi01 -95.6(5) . . . 2_666 ?
C00E S003 O009 Bi01 -171.3(3) . . . 2_766 ?
C00E C00F C00R C00I 1.9(8) . . . . ?
C00F C00E C00K C00H 2.2(7) . . . . ?
C00G S002 O007 Bi01 158.0(3) . . . . ?
C00G S002 O00A Bi01 -156.7(3) . . . 2_655 ?
C00G C00J C00M C00P -0.5(8) . . . . ?
C00H C00I C00O O00D -175.8(5) . . . . ?
C00H C00I C00O C00L 1.0(7) . . . . ?
C00H C00I C00R C00F 1.9(8) . . . . ?
C00I C00H C00K C00E 1.7(7) . . . . ?
C00I C00H C00Q O00C -175.0(5) . . . . ?
C00I C00H C00Q C00P 4.2(7) . . . . ?
C00J C00G C00N C00L 0.6(8) . . . . ?
C00J C00M C00P C00L 0.3(8) . . . . ?
C00J C00M C00P C00Q -180.0(5) . . . . ?
C00K C00E C00F C00R -4.1(8) . . . . ?
C00K C00H C00I C00O 175.9(5) . . . . ?
C00K C00H C00I C00R -3.7(8) . . . . ?
C00K C00H C00Q O00C 6.0(8) . . . . ?
C00K C00H C00Q C00P -174.9(4) . . . . ?
C00L C00P C00Q O00C 176.0(5) . . . . ?
C00L C00P C00Q C00H -3.2(7) . . . . ?
C00M C00P C00Q O00C -3.7(8) . . . . ?
C00M C00P C00Q C00H 177.2(4) . . . . ?
C00N C00G C00J C00M 0.0(8) . . . . ?
C00N C00L C00O O00D -2.6(7) . . . . ?
C00N C00L C00O C00I -179.5(4) . . . . ?
C00N C00L C00P C00M 0.3(8) . . . . ?
C00N C00L C00P C00Q -179.4(4) . . . . ?
C00O C00I C00R C00F -177.7(5) . . . . ?
C00O C00L C00N C00G 178.8(4) . . . . ?
C00O C00L C00P C00M -179.2(5) . . . . ?
C00O C00L C00P C00Q 1.1(8) . . . . ?
C00P C00L C00N C00G -0.8(7) . . . . ?
C00P C00L C00O O00D 176.9(5) . . . . ?
C00P C00L C00O C00I 0.1(7) . . . . ?
C00Q C00H C00I C00O -3.2(7) . . . . ?
C00Q C00H C00I C00R 177.2(5) . . . . ?
C00Q C00H C00K C00E -179.2(5) . . . . ?
C00R C00I C00O O00D 3.8(8) . . . . ?
C00R C00I C00O C00L -179.4(5) . . . . ?
